data_7700639
loop_
_publ_author_name
'Hu, Yue-Qiao'
'Hui, Hong-Yan'
'Wen, Hong-Qiang'
'Wang, Yanyan'
'Lin, Wei-Quan'
'Yang, De-Suo'
'Feng, Guo-Dong'

_publ_section_title
;
 Tracking the dimensional conversion process of semiconducting lead
 bromide perovskites by mass spectroscopy, powder X-ray diffraction,
 microcalorimetry and crystallography.
;
_journal_issue 34
_journal_name_full 'Dalton transactions (Cambridge, England : 2003)'
_journal_page_first 12888
_journal_page_last 12894
_journal_paper_doi 10.1039/c9dt02068c
_journal_volume 48
_journal_year 2019
_chemical_formula_moiety 'Br5 Pb, C4 H14 N2 S2, H2 O'
_chemical_formula_sum 'C4 H16 Br5 N2 O Pb S2'
_chemical_formula_weight 779.05
_chemical_name_common 1
_space_group_crystal_system monoclinic
_space_group_IT_number 4
_space_group_name_Hall 'P 2yb'
_space_group_name_H-M_alt 'P 1 21 1'
_symmetry_space_group_name_Hall 'P 2yb'
_symmetry_space_group_name_H-M 'P 1 21 1'
_atom_sites_solution_hydrogens mixed
_atom_sites_solution_primary direct
_audit_creation_date 2019-07-15
_audit_creation_method
;
Olex2 1.2
(compiled 2018.05.29 svn.r3508 for OlexSys, GUI svn.r5506)
;
_audit_update_record
;
2019-07-15 deposited with the CCDC.    2019-07-23 downloaded from the CCDC.
;
_cell_angle_alpha 90
_cell_angle_beta 104.184(4)
_cell_angle_gamma 90
_cell_formula_units_Z 2
_cell_length_a 10.0824(3)
_cell_length_b 8.3838(2)
_cell_length_c 10.9546(4)
_cell_measurement_reflns_used 6529
_cell_measurement_temperature 99.99(10)
_cell_measurement_theta_max 30.9110
_cell_measurement_theta_min 2.4550
_cell_volume 897.75(5)
_computing_cell_refinement 'CrysAlisPro 1.171.39.46 (Rigaku OD, 2018)'
_computing_data_collection 'CrysAlisPro 1.171.39.46 (Rigaku OD, 2018)'
_computing_data_reduction 'CrysAlisPro 1.171.39.46 (Rigaku OD, 2018)'
_computing_molecular_graphics 'Olex2 (Dolomanov et al., 2009)'
_computing_publication_material 'Olex2 (Dolomanov et al., 2009)'
_computing_structure_refinement 'ShelXL (Sheldrick, 2015)'
_computing_structure_solution 'ShelXS (Sheldrick, 2008)'
_diffrn_ambient_environment N~2~
_diffrn_ambient_temperature 99.99(10)
_diffrn_detector 'CCD plate'
_diffrn_detector_type HyPix
_diffrn_measured_fraction_theta_full 0.999
_diffrn_measured_fraction_theta_max 0.806
_diffrn_measurement_details
;
List of Runs (angles in degrees, time in seconds):

  # Type    Start    End  Width  t~exp~   \w     \q     \k     \f   Frames
#--------------------------------------------------------------------------
  1  \w    -19.00  15.00   0.50    2.00    --    4.91 -86.00  70.00   68
  2  \w    -18.00  28.00   0.50    2.00    --   -6.94 -99.00  30.00   92
  3  \w    -20.00  28.00   0.50    2.00    --   -6.94 -99.00   0.00   96
  4  \w    -21.00  24.00   0.50    2.00    --    4.91 -99.00-150.00   90
  5  \w    -66.00  21.00   0.50    2.00    --    4.91 -57.00 -30.00  174
  6  \w    -11.00  40.00   0.50    2.00    --    4.91  86.00-171.00  102
;
_diffrn_measurement_device 'four-circle diffractometer'
_diffrn_measurement_device_type 'XtaLAB Synergy R, DW system, HyPix'
_diffrn_measurement_method '\w scans'
_diffrn_orient_matrix_type 'CrysAlisPro convention (1999,Acta A55,543-557)'
_diffrn_orient_matrix_UB_11 0.0546462000
_diffrn_orient_matrix_UB_12 0.0480283000
_diffrn_orient_matrix_UB_13 0.0338244000
_diffrn_orient_matrix_UB_21 0.0475630000
_diffrn_orient_matrix_UB_22 -0.0583532000
_diffrn_orient_matrix_UB_23 -0.0091855000
_diffrn_orient_matrix_UB_31 0.0039375000
_diffrn_orient_matrix_UB_32 0.0380177000
_diffrn_orient_matrix_UB_33 -0.0568624000
_diffrn_radiation_monochromator mirror
_diffrn_radiation_probe x-ray
_diffrn_radiation_type MoK\a
_diffrn_radiation_wavelength 0.71073
_diffrn_reflns_av_R_equivalents 0.0343
_diffrn_reflns_av_unetI/netI 0.0466
_diffrn_reflns_Laue_measured_fraction_full 0.999
_diffrn_reflns_Laue_measured_fraction_max 0.806
_diffrn_reflns_limit_h_max 12
_diffrn_reflns_limit_h_min -13
_diffrn_reflns_limit_k_max 11
_diffrn_reflns_limit_k_min -9
_diffrn_reflns_limit_l_max 14
_diffrn_reflns_limit_l_min -14
_diffrn_reflns_number 9646
_diffrn_reflns_point_group_measured_fraction_full 0.932
_diffrn_reflns_point_group_measured_fraction_max 0.700
_diffrn_reflns_theta_full 25.242
_diffrn_reflns_theta_max 30.870
_diffrn_reflns_theta_min 2.462
_diffrn_source 'Rotating-anode X-ray tube'
_diffrn_source_type 'Rigaku (Mo) X-ray Source'
_exptl_absorpt_coefficient_mu 20.739
_exptl_absorpt_correction_T_max 0.649
_exptl_absorpt_correction_T_min 0.348
_exptl_absorpt_correction_type gaussian
_exptl_absorpt_process_details
;
CrysAlisPro 1.171.39.46 (Rigaku Oxford Diffraction, 2018)
Numerical absorption correction based on gaussian integration over
            a multifaceted crystal model
Empirical absorption correction using spherical harmonics,
 implemented in SCALE3 ABSPACK scaling algorithm.
;
_exptl_crystal_colour 'clear light colourless'
_exptl_crystal_colour_lustre clear
_exptl_crystal_colour_modifier light
_exptl_crystal_colour_primary colourless
_exptl_crystal_density_diffrn 2.882
_exptl_crystal_description block
_exptl_crystal_F_000 702
_exptl_crystal_size_max 0.072
_exptl_crystal_size_mid 0.03
_exptl_crystal_size_min 0.023
_exptl_transmission_factor_max 0.649
_exptl_transmission_factor_min 0.348
_refine_diff_density_max 0.875
_refine_diff_density_min -1.025
_refine_diff_density_rms 0.202
_refine_ls_abs_structure_details
;
 Flack x determined using 1363 quotients [(I+)-(I-)]/[(I+)+(I-)]
 (Parsons, Flack and Wagner, Acta Cryst. B69 (2013) 249-259).
;
_refine_ls_abs_structure_Flack -0.022(7)
_refine_ls_extinction_method none
_refine_ls_goodness_of_fit_ref 0.994
_refine_ls_hydrogen_treatment constr
_refine_ls_matrix_type full
_refine_ls_number_parameters 141
_refine_ls_number_reflns 3953
_refine_ls_number_restraints 1
_refine_ls_restrained_S_all 0.993
_refine_ls_R_factor_all 0.0298
_refine_ls_R_factor_gt 0.0254
_refine_ls_shift/su_max 0.001
_refine_ls_shift/su_mean 0.000
_refine_ls_structure_factor_coef Fsqd
_refine_ls_weighting_details 'w=1/[\s^2^(Fo^2^)+(0.0163P)^2^] where P=(Fo^2^+2Fc^2^)/3'
_refine_ls_weighting_scheme calc
_refine_ls_wR_factor_gt 0.0461
_refine_ls_wR_factor_ref 0.0471
_reflns_Friedel_coverage 0.637
_reflns_Friedel_fraction_full 0.855
_reflns_Friedel_fraction_max 0.581
_reflns_number_gt 3686
_reflns_number_total 3953
_reflns_threshold_expression 'I > 2\s(I)'
_cod_data_source_file c9dt02068c2.cif
_cod_data_source_block 190713_1_mo
_cod_depositor_comments 'Adding full bibliography for 7700639--7700640.cif.'
_cod_database_code 7700639
_shelx_shelxl_version_number 2017/1
_chemical_oxdiff_formula C4H17Br5N2OPbS2
_shelx_space_group_comment
;
The symmetry employed for this shelxl refinement is uniquely defined
by the following loop, which should always be used as a source of
symmetry information in preference to the above space-group names.
They are only intended as comments.
;
_shelx_estimated_absorpt_t_max 0.647
_shelx_estimated_absorpt_t_min 0.317
_exptl_absorpt_special_details R(int)
_reflns_odcompleteness_completeness 99.75
_reflns_odcompleteness_iscentric 1
_reflns_odcompleteness_theta 26.32
_olex2_refinement_description
;
1. Fixed Uiso
 At 1.2 times of:
  All C(H,H) groups, All N(H,H,H) groups
 At 1.5 times of:
  All O(H,H) groups
2.a Free rotating group:
 O1(H1F,H1G)
2.b Secondary CH2 refined with riding coordinates:
 C1(H1D,H1E), C2(H2D,H2E), C3(H3A,H3B), C4(H4A,H4B)
2.c Idealised Me refined as rotating group:
 N1(H1A,H1B,H1C), N2(H2A,H2B,H2C)
;
_olex2_submission_special_instructions 'No special instructions were received'
_oxdiff_exptl_absorpt_empirical_details
;
Empirical correction (ABSPACK) includes:
- Absorption correction using spherical harmonics
- Frame scaling
;
_oxdiff_exptl_absorpt_empirical_full_max 2.834
_oxdiff_exptl_absorpt_empirical_full_min 0.512

loop_
_space_group_symop_operation_xyz
'x, y, z'
'-x, y+1/2, -z'

loop_
_atom_site_label
_atom_site_type_symbol
_atom_site_fract_x
_atom_site_fract_y
_atom_site_fract_z
_atom_site_U_iso_or_equiv
_atom_site_adp_type
_atom_site_occupancy
_atom_site_site_symmetry_order
_atom_site_calc_flag
_atom_site_refinement_flags_posn
Pb1 Pb 0.87469(3) 0.62046(4) 0.80179(3) 0.00895(7) Uani 1 1 d .
Br1 Br 0.77098(9) 0.86893(9) 0.61729(9) 0.0162(2) Uani 1 1 d .
Br2 Br 1.01672(9) 0.84523(9) 1.01173(10) 0.0155(2) Uani 1 1 d .
Br3 Br 1.14033(8) 0.60927(15) 0.70829(8) 0.01712(18) Uani 1 1 d .
Br4 Br 0.72439(9) 0.37816(9) 0.61719(9) 0.0150(2) Uani 1 1 d .
Br5 Br 0.63080(8) 0.68741(10) 0.88744(8) 0.01391(18) Uani 1 1 d .
S1 S 0.45105(19) 0.1601(2) 0.7095(2) 0.0152(5) Uani 1 1 d .
S2 S 0.3395(2) -0.0168(2) 0.7660(2) 0.0145(4) Uani 1 1 d .
N1 N 0.7403(6) 0.0749(7) 0.8815(7) 0.0157(15) Uani 1 1 d .
H1A H 0.790372 -0.000055 0.929059 0.019 Uiso 1 1 calc GR
H1B H 0.794300 0.154464 0.869906 0.019 Uiso 1 1 calc GR
H1C H 0.698353 0.033349 0.807281 0.019 Uiso 1 1 calc GR
N2 N 0.0624(7) 0.0030(8) 0.5643(7) 0.0175(16) Uani 1 1 d .
H2A H 0.028676 -0.075765 0.602064 0.021 Uiso 1 1 calc GR
H2B H 0.137357 -0.030583 0.542901 0.021 Uiso 1 1 calc GR
H2C H 0.000267 0.032963 0.495483 0.021 Uiso 1 1 calc GR
C1 C 0.6367(8) 0.1362(13) 0.9451(8) 0.0151(16) Uani 1 1 d .
H1D H 0.682056 0.191684 1.021652 0.018 Uiso 1 1 calc R
H1E H 0.585724 0.047633 0.968040 0.018 Uiso 1 1 calc R
C2 C 0.5391(8) 0.2491(9) 0.8588(8) 0.0138(17) Uani 1 1 d .
H2D H 0.590123 0.341322 0.842145 0.017 Uiso 1 1 calc R
H2E H 0.471572 0.286228 0.901862 0.017 Uiso 1 1 calc R
C3 C 0.1832(8) 0.0861(10) 0.7782(8) 0.019(2) Uani 1 1 d .
H3A H 0.129009 0.014721 0.816126 0.022 Uiso 1 1 calc R
H3B H 0.207692 0.177613 0.833285 0.022 Uiso 1 1 calc R
C4 C 0.0976(8) 0.1417(12) 0.6524(8) 0.0174(19) Uani 1 1 d .
H4A H 0.014289 0.191070 0.663514 0.021 Uiso 1 1 calc R
H4B H 0.147854 0.220618 0.617109 0.021 Uiso 1 1 calc R
O1 O 0.4350(6) 0.6127(11) 0.6032(7) 0.0350(16) Uani 1 1 d .
H1F H 0.362235 0.578845 0.620353 0.052 Uiso 1 1 d G
H1G H 0.408371 0.687417 0.550402 0.052 Uiso 1 1 d G

loop_
_atom_site_aniso_label
_atom_site_aniso_U_11
_atom_site_aniso_U_22
_atom_site_aniso_U_33
_atom_site_aniso_U_23
_atom_site_aniso_U_13
_atom_site_aniso_U_12
Pb1 0.00934(12) 0.00862(12) 0.00845(13) -0.00028(13) 0.00134(10) -0.00025(13)
Br1 0.0181(4) 0.0167(5) 0.0140(5) 0.0053(3) 0.0044(4) 0.0037(4)
Br2 0.0141(4) 0.0123(5) 0.0169(5) -0.0041(3) -0.0023(4) 0.0013(3)
Br3 0.0119(4) 0.0239(5) 0.0159(4) -0.0035(4) 0.0040(3) -0.0023(4)
Br4 0.0159(4) 0.0149(4) 0.0148(5) -0.0046(3) 0.0049(4) -0.0038(3)
Br5 0.0133(4) 0.0156(4) 0.0140(5) -0.0021(3) 0.0055(3) -0.0014(3)
S1 0.0115(9) 0.0203(13) 0.0144(11) 0.0026(7) 0.0040(8) -0.0004(7)
S2 0.0112(9) 0.0144(10) 0.0164(11) 0.0006(7) 0.0008(8) -0.0008(7)
N1 0.008(3) 0.011(3) 0.024(4) -0.003(2) -0.002(3) 0.003(2)
N2 0.013(3) 0.023(4) 0.016(4) 0.002(3) 0.002(3) 0.002(3)
C1 0.014(4) 0.022(4) 0.010(4) -0.004(4) 0.003(3) -0.005(4)
C2 0.014(4) 0.012(4) 0.017(5) -0.002(3) 0.007(3) 0.000(3)
C3 0.012(4) 0.028(5) 0.017(5) 0.000(3) 0.007(3) -0.003(3)
C4 0.014(4) 0.020(5) 0.018(4) -0.003(4) 0.004(3) 0.001(4)
O1 0.032(4) 0.037(4) 0.035(4) 0.008(4) 0.007(3) 0.006(4)

loop_
_atom_type_symbol
_atom_type_description
_atom_type_scat_dispersion_real
_atom_type_scat_dispersion_imag
_atom_type_scat_source
C C 0.0033 0.0016 'International Tables Vol C Tables 4.2.6.8 and 6.1.1.4'
H H 0.0000 0.0000 'International Tables Vol C Tables 4.2.6.8 and 6.1.1.4'
Br Br -0.2901 2.4595 'International Tables Vol C Tables 4.2.6.8 and 6.1.1.4'
N N 0.0061 0.0033 'International Tables Vol C Tables 4.2.6.8 and 6.1.1.4'
O O 0.0106 0.0060 'International Tables Vol C Tables 4.2.6.8 and 6.1.1.4'
Pb Pb -3.3944 10.1111 'International Tables Vol C Tables 4.2.6.8 and 6.1.1.4'
S S 0.1246 0.1234 'International Tables Vol C Tables 4.2.6.8 and 6.1.1.4'

loop_
_exptl_crystal_face_index_h
_exptl_crystal_face_index_k
_exptl_crystal_face_index_l
_exptl_crystal_face_perp_dist
-2 0 5 0.0104
2 0 -5 0.0124
0 -1 0 0.0386
0 1 0 0.0336
-5 0 -1 0.0149
5 0 1 0.0149

loop_
_geom_angle_atom_site_label_1
_geom_angle_atom_site_label_2
_geom_angle_atom_site_label_3
_geom_angle
_geom_angle_site_symmetry_3
Br1 Pb1 Br2 95.96(3) .
Br1 Pb1 Br2 177.43(3) 2_747
Br1 Pb1 Br3 89.12(3) .
Br1 Pb1 Br4 88.88(2) .
Br2 Pb1 Br2 86.454(8) 2_747
Br2 Pb1 Br3 89.07(3) .
Br3 Pb1 Br2 90.06(3) 2_747
Br4 Pb1 Br2 88.78(3) 2_747
Br4 Pb1 Br2 173.57(3) .
Br4 Pb1 Br3 95.25(3) .
Br5 Pb1 Br1 84.10(3) .
Br5 Pb1 Br2 85.11(3) .
Br5 Pb1 Br2 96.99(3) 2_747
Br5 Pb1 Br3 170.55(3) .
Br5 Pb1 Br4 91.20(2) .
Pb1 Br2 Pb1 169.54(3) 2_757
C2 S1 S2 102.1(3) .
C3 S2 S1 103.1(3) .
N1 C1 C2 110.3(7) .
C1 C2 S1 113.8(6) .
C4 C3 S2 112.9(6) .
N2 C4 C3 109.9(7) .

loop_
_geom_bond_atom_site_label_1
_geom_bond_atom_site_label_2
_geom_bond_distance
_geom_bond_site_symmetry_2
Pb1 Br1 2.9124(9) .
Pb1 Br2 3.0984(10) 2_747
Pb1 Br2 3.0457(10) .
Pb1 Br3 3.0945(9) .
Pb1 Br4 3.0017(9) .
Pb1 Br5 2.8936(9) .
S1 S2 2.047(3) .
S1 C2 1.819(8) .
S2 C3 1.830(8) .
N1 C1 1.483(11) .
N2 C4 1.497(11) .
C1 C2 1.517(12) .
C3 C4 1.509(12) .

loop_
_exptl_oxdiff_crystal_face_indexfrac_h
_exptl_oxdiff_crystal_face_indexfrac_k
_exptl_oxdiff_crystal_face_indexfrac_l
_exptl_oxdiff_crystal_face_x
_exptl_oxdiff_crystal_face_y
_exptl_oxdiff_crystal_face_z
-1.9974 0.0004 4.9913 0.0597 -0.1409 -0.2917
1.9974 -0.0004 -4.9913 -0.0597 0.1409 0.2917
0.0001 -0.9992 -0.0000 -0.0480 0.0583 -0.0380
-0.0001 0.9992 0.0000 0.0480 -0.0583 0.0380
-4.9972 -0.0013 -0.9987 -0.3069 -0.2284 0.0371
4.9972 0.0013 0.9987 0.3069 0.2284 -0.0371
